data_7221525
loop_
_publ_author_name
'Woski, M.'
'Mitzel, N.W.'

_publ_section_title
;
 Trifluoromethylated compounds with SiNN and SiON backbone, and the
 crystal structures of trimethyl- and trichloro(trifluoromethyl)silane
;
_journal_name_full
;
Zeitschrift fuer Naturforschung, Teil B. Anorganische Chemie, Organische 
Chemie (42,1987-)
;
_journal_page_first 83
_journal_page_last 92
_journal_volume 64
_journal_year 2009
_chemical_formula_sum 'C3 H9 Cl3 N2 Si'
_chemical_name_systematic '(C H3)3 N2 Si Cl3'
_space_group_IT_number 14
_symmetry_space_group_name_Hall '-P 2ybc'
_symmetry_space_group_name_H-M 'P 1 21/c 1'
_cell_angle_alpha 90
_cell_angle_beta 105.379
_cell_angle_gamma 90
_cell_formula_units_Z 4
_cell_length_a 7.466
_cell_length_b 11.4507
_cell_length_c 10.704
_cell_volume 882.328
_citation_journal_id_ASTM ZNBSEN
_cod_data_source_file Woski_ZNBSEN_2009_1665.cif
_cod_data_source_block C3H9Cl3N2Si1
_cod_original_cell_volume 882.3278
_cod_original_formula_sum 'C3 H9 Cl3 N2 Si1'
_cod_database_code 7221525

loop_
_symmetry_equiv_pos_as_xyz
x,y,z
-x,y+1/2,-z+1/2
-x,-y,-z
x,-y-1/2,z-1/2

loop_
_atom_site_label
_atom_site_type_symbol
_atom_site_fract_x
_atom_site_fract_y
_atom_site_fract_z
_atom_site_occupancy
_atom_site_U_iso_or_equiv
H8 H-1 -0.134 0.405 0.0848 1 0.0
N1 N-2 0.08057 0.32387 0.29432 1 0.0
Cl2 Cl-1 0.35424 0.13603 0.24754 1 0.0
H3 H-1 -0.062 0.4395 0.371 1 0.0
C1 C+4 0.0289 0.38205 0.40028 1 0.0
H5 H-1 -0.211 0.1901 0.3034 1 0.0
Cl1 Cl-1 0.27943 0.37536 0.08121 1 0.0
C3 C+4 -0.1953 0.34621 0.12173 1 0.0
N2 N-2 -0.05601 0.26538 0.19507 1 0.0
H4 H-1 -0.052 0.1167 0.291 1 0.0
H2 H-1 -0.021 0.3278 0.4515 1 0.0
Si1 Si+4 0.27834 0.30519 0.25497 1 0.0
C2 C+4 -0.1393 0.16772 0.24772 1 0.0
H6 H-1 -0.222 0.1293 0.171 1 0.0
H9 H-1 -0.279 0.3045 0.047 1 0.0
H1 H-1 0.138 0.4167 0.4513 1 0.0
H7 H-1 -0.271 0.3799 0.172 1 0.0
Cl3 Cl-1 0.48398 0.38497 0.3906 1 0.0
